data_4109122
loop_
_publ_author_name
'Masaki Kawano'
'Katsuyuki Hirai'
'Hideo Tomioka'
'Yuji Ohashi'

_publ_contact_author 'Masaki Kawano'
_publ_contact_author_email mkawano@chem.titech.ac.jp
_publ_section_title
;
 Structure Determination of Triplet Diphenylcarbenes by in Situ X-ray
 Crystallographic Analysis
;
_journal_name_full 'Journal of the American Chemical Society'
_journal_page_first 2383
_journal_page_last 2391
_journal_paper_doi 10.1021/ja067306b
_journal_volume 129
_journal_year 2007
_chemical_formula_sum 'C21 H22 Br4 N2'
_chemical_formula_weight 622.05
_chemical_name_systematic
; 
 ? 
;
_space_group_IT_number 14
_symmetry_cell_setting monoclinic
_symmetry_space_group_name_Hall '-P 2yn'
_symmetry_space_group_name_H-M 'P 1 21/n 1'
_atom_sites_solution_hydrogens geom
_atom_sites_solution_primary direct
_atom_sites_solution_secondary difmap
_audit_creation_method SHELXL-97
_cell_angle_alpha 90.00
_cell_angle_beta 112.625(1)
_cell_angle_gamma 90.00
_cell_formula_units_Z 4
_cell_length_a 13.9645(3)
_cell_length_b 10.1039(3)
_cell_length_c 17.5479(4)
_cell_measurement_reflns_used 7040
_cell_measurement_temperature 80(2)
_cell_measurement_theta_max 25
_cell_measurement_theta_min 2
_cell_volume 2285.39(10)
_computing_cell_refinement 'Siemens SMART'
_computing_data_collection 'Siemens SMART'
_computing_data_reduction 'Siemens SAINT & SADABS'
_computing_molecular_graphics 'Siemens XP'
_computing_publication_material 'Siemens SHELXTL'
_computing_structure_refinement 'SHELXL-97 (Sheldrick, 1997)'
_computing_structure_solution 'SHELXS-97 (Sheldrick, 1990)'
_diffrn_ambient_temperature 80(2)
_diffrn_measured_fraction_theta_full 0.995
_diffrn_measured_fraction_theta_max 0.995
_diffrn_measurement_device_type 'Siemens SMART CCD area detector system'
_diffrn_measurement_method 'omega scan'
_diffrn_radiation_monochromator graphite
_diffrn_radiation_source 'rotating anode'
_diffrn_radiation_type MoK\a
_diffrn_radiation_wavelength 0.71073
_diffrn_reflns_av_R_equivalents 0.1080
_diffrn_reflns_av_sigmaI/netI 0.0663
_diffrn_reflns_limit_h_max 30
_diffrn_reflns_limit_h_min -30
_diffrn_reflns_limit_k_max 22
_diffrn_reflns_limit_k_min -21
_diffrn_reflns_limit_l_max 38
_diffrn_reflns_limit_l_min -38
_diffrn_reflns_number 223835
_diffrn_reflns_theta_full 51.24
_diffrn_reflns_theta_max 51.24
_diffrn_reflns_theta_min 1.60
_exptl_absorpt_coefficient_mu 7.053
_exptl_absorpt_correction_T_max 0.2261
_exptl_absorpt_correction_T_min 0.1747
_exptl_absorpt_correction_type multi-scan
_exptl_absorpt_process_details SADABS
_exptl_crystal_colour reddish_yellow
_exptl_crystal_density_diffrn 1.808
_exptl_crystal_description block
_exptl_crystal_F_000 1208
_exptl_crystal_size_max 0.38
_exptl_crystal_size_mid 0.30
_exptl_crystal_size_min 0.30
_refine_diff_density_max 1.452
_refine_diff_density_min -2.189
_refine_diff_density_rms 0.161
_refine_ls_extinction_method none
_refine_ls_goodness_of_fit_ref 0.990
_refine_ls_hydrogen_treatment ride
_refine_ls_matrix_type full
_refine_ls_number_parameters 298
_refine_ls_number_reflns 25177
_refine_ls_number_restraints 46
_refine_ls_restrained_S_all 0.991
_refine_ls_R_factor_all 0.1200
_refine_ls_R_factor_gt 0.0473
_refine_ls_shift/su_max 0.008
_refine_ls_shift/su_mean 0.001
_refine_ls_structure_factor_coef Fsqd
_refine_ls_weighting_details 'calc w=1/[\s^2^(Fo^2^)+(0.0472P)^2^+0.1685P] where P=(Fo^2^+2Fc^2^)/3'
_refine_ls_weighting_scheme calc
_refine_ls_wR_factor_gt 0.0893
_refine_ls_wR_factor_ref 0.1082
_reflns_number_gt 13350
_reflns_number_total 25177
_reflns_threshold_expression >2sigma(I)
_cod_data_source_file ja067306bsi20061011_075725_5.cif
_cod_data_source_block irradiated_(PhBr2tBu)2CN2_(4)
_cod_original_cell_volume 2285.4(1)
_cod_database_code 4109122

loop_
_symmetry_equiv_pos_as_xyz
'x, y, z'
'-x+1/2, y+1/2, -z+1/2'
'-x, -y, -z'
'x-1/2, -y-1/2, z-1/2'

loop_
_atom_site_label
_atom_site_type_symbol
_atom_site_fract_x
_atom_site_fract_y
_atom_site_fract_z
_atom_site_U_iso_or_equiv
_atom_site_adp_type
_atom_site_occupancy
_atom_site_symmetry_multiplicity
_atom_site_calc_flag
_atom_site_refinement_flags
_atom_site_disorder_assembly
_atom_site_disorder_group
N1 N 0.13169(3) 0.91129(5) 0.17439(3) 0.0112(2) Uani 0.807(4) 1 d PG A 2
N2 N 0.21508(3) 0.90363(7) 0.17919(4) 0.0184(4) Uani 0.807(4) 1 d PG A 2
C1 C 0.03435(3) 0.91705(4) 0.16849(2) 0.0102(3) Uani 0.807(4) 1 d PG A 2
C11 C 0.00616(3) 1.02849(4) 0.21047(2) 0.0112(4) Uani 0.807(4) 1 d PGD A 2
C12 C -0.04405(4) 1.00942(4) 0.26575(3) 0.0128(5) Uani 0.807(4) 1 d PGD A 2
C13 C -0.07026(5) 1.11316(5) 0.30684(3) 0.0143(8) Uani 0.807(4) 1 d PGD A 2
H13A H -0.1072 1.0949 0.3412 0.017 Uiso 0.807(4) 1 d PG A 2
C14 C -0.04247(6) 1.24412(5) 0.29770(4) 0.0136(8) Uani 0.807(4) 1 d PGD A 2
C15 C 0.00947(6) 1.26624(4) 0.24429(4) 0.0128(5) Uani 0.807(4) 1 d PGD A 2
H15A H 0.0307 1.3534 0.2377 0.015 Uiso 0.807(4) 1 d PG A 2
C16 C 0.03037(4) 1.16202(4) 0.20076(3) 0.0118(5) Uani 0.807(4) 1 d PGD A 2
Br1 Br -0.07199(4) 0.83441(5) 0.29278(3) 0.01757(8) Uani 0.807(4) 1 d PG A 2
Br2 Br 0.09188(5) 1.20681(5) 0.12440(4) 0.01467(7) Uani 0.807(4) 1 d PG A 2
C2 C -0.06562(8) 1.36213(6) 0.34362(5) 0.0206(11) Uani 0.807(4) 1 d PGD A 2
C3 C -0.13165(9) 1.46572(5) 0.27989(6) 0.0241(7) Uani 0.807(4) 1 d PGD A 2
H3A H -0.0945 1.4939 0.2453 0.036 Uiso 0.807(4) 1 d PG A 2
H3B H -0.1440 1.5425 0.3090 0.036 Uiso 0.807(4) 1 d PG A 2
H3C H -0.1982 1.4262 0.2450 0.036 Uiso 0.807(4) 1 d PG A 2
C4 C 0.03834(9) 1.42575(6) 0.40065(5) 0.0308(12) Uani 0.807(4) 1 d PGD A 2
H4A H 0.0799 1.3602 0.4410 0.046 Uiso 0.807(4) 1 d PG A 2
H4B H 0.0242 1.5014 0.4297 0.046 Uiso 0.807(4) 1 d PG A 2
H4C H 0.0766 1.4558 0.3673 0.046 Uiso 0.807(4) 1 d PG A 2
C5 C -0.12541(9) 1.31927(7) 0.39699(6) 0.0278(13) Uani 0.807(4) 1 d PGD A 2
H5A H -0.0845 1.2538 0.4377 0.042 Uiso 0.807(4) 1 d PG A 2
H5B H -0.1919 1.2801 0.3617 0.042 Uiso 0.807(4) 1 d PG A 2
H5C H -0.1380 1.3966 0.4256 0.042 Uiso 0.807(4) 1 d PG A 2
C21 C -0.03418(4) 0.80830(4) 0.12180(2) 0.0106(4) Uani 0.807(4) 1 d PGD A 2
C22 C -0.00646(4) 0.67353(4) 0.13691(3) 0.0124(5) Uani 0.807(4) 1 d PGD A 2
C23 C -0.06866(6) 0.57015(4) 0.09057(4) 0.0151(8) Uani 0.807(4) 1 d PGD A 2
H23A H -0.0445 0.4815 0.1012 0.018 Uiso 0.807(4) 1 d PG A 2
C24 C -0.16616(6) 0.59633(5) 0.02871(4) 0.0148(11) Uani 0.807(4) 1 d PGD A 2
C25 C -0.19760(5) 0.72967(5) 0.01391(3) 0.0135(12) Uani 0.807(4) 1 d PGD A 2
H25A H -0.2640 0.7504 -0.0266 0.016 Uiso 0.807(4) 1 d PG A 2
C26 C -0.13224(4) 0.83173(4) 0.05814(2) 0.0125(9) Uani 0.807(4) 1 d PGD A 2
Br3 Br 0.11710(4) 0.62534(5) 0.22717(4) 0.01622(7) Uani 0.807(4) 1 d PG A 2
Br4 Br -0.17749(4) 1.00822(5) 0.02785(3) 0.01536(8) Uani 0.807(4) 1 d PG A 2
C6 C -0.23902(7) 0.48533(6) -0.02101(5) 0.0157(7) Uani 0.807(4) 1 d PGD A 2
C7 C -0.18431(9) 0.34962(6) -0.00608(6) 0.0273(9) Uani 0.807(4) 1 d PGD A 2
H7A H -0.1244 0.3539 -0.0221 0.041 Uiso 0.807(4) 1 d PG A 2
H7B H -0.2329 0.2821 -0.0392 0.041 Uiso 0.807(4) 1 d PG A 2
H7C H -0.1608 0.3266 0.0525 0.041 Uiso 0.807(4) 1 d PG A 2
C8 C -0.33328(7) 0.47751(7) 0.00452(6) 0.0268(9) Uani 0.807(4) 1 d PGD A 2
H8A H -0.3686 0.5634 -0.0051 0.040 Uiso 0.807(4) 1 d PG A 2
H8B H -0.3094 0.4548 0.0632 0.040 Uiso 0.807(4) 1 d PG A 2
H8C H -0.3815 0.4094 -0.0284 0.040 Uiso 0.807(4) 1 d PG A 2
C9 C -0.27716(8) 0.51619(8) -0.11427(5) 0.0274(12) Uani 0.807(4) 1 d PGD A 2
H9A H -0.2175 0.5213 -0.1305 0.041 Uiso 0.807(4) 1 d PG A 2
H9B H -0.3141 0.6010 -0.1257 0.041 Uiso 0.807(4) 1 d PG A 2
H9C H -0.3241 0.4459 -0.1457 0.041 Uiso 0.807(4) 1 d PG A 2
N1A N 0.257(2) 0.861(3) 0.1716(17) 0.101(8) Uiso 0.193(4) 1 d P A 1
N2A N 0.2037(13) 0.9122(17) 0.1877(10) 0.047(3) Uiso 0.193(4) 1 d P A 1
C1A C 0.0107(11) 0.9194(14) 0.1701(8) 0.031(2) Uiso 0.193(4) 1 d P A 1
C11A C -0.0064(10) 1.0276(10) 0.2107(6) 0.022(2) Uiso 0.193(4) 1 d PD A 1
C12A C -0.0521(9) 1.0129(11) 0.2664(6) 0.028(3) Uiso 0.193(4) 1 d PD A 1
C13A C -0.0758(11) 1.1152(10) 0.3064(6) 0.026(5) Uiso 0.193(4) 1 d PD A 1
H13B H -0.1093 1.0984 0.3434 0.031 Uiso 0.193(4) 1 calc PR A 1
C14A C -0.0512(12) 1.2434(8) 0.2935(7) 0.017(3) Uiso 0.193(4) 1 d PD A 1
C15A C -0.0014(11) 1.2605(10) 0.2391(7) 0.018(2) Uiso 0.193(4) 1 d PD A 1
H15B H 0.0182 1.3469 0.2292 0.022 Uiso 0.193(4) 1 calc PR A 1
C16A C 0.0194(10) 1.1554(9) 0.2000(6) 0.017(2) Uiso 0.193(4) 1 d PD A 1
Br1A Br -0.0808(3) 0.8440(3) 0.2966(2) 0.0469(8) Uani 0.193(4) 1 d PD A 1
Br2A Br 0.0792(3) 1.1932(4) 0.1242(2) 0.0212(4) Uani 0.193(4) 1 d PD A 1
C2A C -0.0707(8) 1.3605(8) 0.3375(8) 0.014(3) Uiso 0.193(4) 1 d PD A 1
C3A C -0.1408(12) 1.4567(15) 0.2705(10) 0.029(3) Uiso 0.193(4) 1 d PD A 1
H3AA H -0.1570 1.5341 0.2970 0.044 Uiso 0.193(4) 1 calc PR A 1
H3AB H -0.2053 1.4116 0.2366 0.044 Uiso 0.193(4) 1 calc PR A 1
H3AC H -0.1044 1.4853 0.2354 0.044 Uiso 0.193(4) 1 calc PR A 1
C4A C 0.0316(8) 1.4233(8) 0.3938(7) 0.014(2) Uiso 0.193(4) 1 d PD A 1
H4AA H 0.0173 1.5012 0.4210 0.021 Uiso 0.193(4) 1 calc PR A 1
H4AB H 0.0713 1.4499 0.3609 0.021 Uiso 0.193(4) 1 calc PR A 1
H4AC H 0.0719 1.3590 0.4357 0.021 Uiso 0.193(4) 1 calc PR A 1
C5A C -0.1303(11) 1.3211(11) 0.3898(11) 0.025(4) Uiso 0.193(4) 1 d PD A 1
H5AA H -0.1459 1.4002 0.4153 0.037 Uiso 0.193(4) 1 calc PR A 1
H5AB H -0.0885 1.2597 0.4330 0.037 Uiso 0.193(4) 1 calc PR A 1
H5AC H -0.1953 1.2779 0.3550 0.037 Uiso 0.193(4) 1 calc PR A 1
C21A C -0.0445(9) 0.8142(10) 0.1248(6) 0.022(2) Uiso 0.193(4) 1 d PD A 1
C22A C -0.0148(8) 0.6822(9) 0.1386(5) 0.0139(18) Uiso 0.193(4) 1 d PD A 1
C23A C -0.0721(6) 0.5779(10) 0.0933(5) 0.012(3) Uiso 0.193(4) 1 d PD A 1
H23B H -0.0453 0.4904 0.1042 0.014 Uiso 0.193(4) 1 calc PR A 1
C24A C -0.1685(6) 0.6004(8) 0.0321(6) 0.008(3) Uiso 0.193(4) 1 d PD A 1
C25A C -0.2001(7) 0.7327(9) 0.0166(6) 0.015(5) Uiso 0.193(4) 1 d PD A 1
H25B H -0.2664 0.7523 -0.0245 0.018 Uiso 0.193(4) 1 calc PR A 1
C26A C -0.1372(9) 0.8349(9) 0.0594(5) 0.016(4) Uiso 0.193(4) 1 d PD A 1
Br3A Br 0.1055(3) 0.6398(4) 0.2268(2) 0.0273(5) Uani 0.193(4) 1 d PD A 1
Br4A Br -0.1873(3) 1.0052(3) 0.02876(18) 0.0353(7) Uani 0.193(4) 1 d PD A 1
C6A C -0.2395(7) 0.4933(11) -0.0149(7) 0.016(2) Uiso 0.193(4) 1 d PD A 1
C7A C -0.1843(11) 0.3601(13) 0.0021(11) 0.032(3) Uiso 0.193(4) 1 d PD A 1
H7AA H -0.2327 0.2909 -0.0290 0.048 Uiso 0.193(4) 1 calc PR A 1
H7AB H -0.1592 0.3405 0.0612 0.048 Uiso 0.193(4) 1 calc PR A 1
H7AC H -0.1254 0.3633 -0.0152 0.048 Uiso 0.193(4) 1 calc PR A 1
C8A C -0.3326(10) 0.4917(19) 0.0085(9) 0.034(4) Uiso 0.193(4) 1 d PD A 1
H8AA H -0.3679 0.5776 -0.0048 0.051 Uiso 0.193(4) 1 calc PR A 1
H8AB H -0.3101 0.4748 0.0678 0.051 Uiso 0.193(4) 1 calc PR A 1
H8AC H -0.3805 0.4218 -0.0224 0.051 Uiso 0.193(4) 1 calc PR A 1
C9A C -0.2763(6) 0.5175(7) -0.1093(6) 0.012(3) Uiso 0.193(4) 1 d PD A 1
H9AA H -0.3110 0.6037 -0.1232 0.017 Uiso 0.193(4) 1 calc PR A 1
H9AB H -0.3249 0.4476 -0.1392 0.017 Uiso 0.193(4) 1 calc PR A 1
H9AC H -0.2163 0.5166 -0.1252 0.017 Uiso 0.193(4) 1 calc PR A 1

loop_
_atom_site_aniso_label
_atom_site_aniso_U_11
_atom_site_aniso_U_22
_atom_site_aniso_U_33
_atom_site_aniso_U_23
_atom_site_aniso_U_13
_atom_site_aniso_U_12
N1 0.0114(5) 0.0096(5) 0.0122(5) -0.0021(4) 0.0042(4) -0.0016(4)
N2 0.0138(7) 0.0193(7) 0.0246(8) -0.0039(6) 0.0101(6) -0.0009(5)
C1 0.0084(6) 0.0099(5) 0.0120(6) -0.0011(4) 0.0034(5) -0.0008(4)
C11 0.0123(7) 0.0101(6) 0.0106(6) -0.0016(4) 0.0036(5) -0.0019(5)
C12 0.0145(8) 0.0089(6) 0.0139(7) -0.0002(4) 0.0044(5) -0.0022(5)
C13 0.0163(11) 0.0116(9) 0.0168(11) -0.0002(5) 0.0083(7) -0.0024(5)
C14 0.0161(12) 0.0114(8) 0.0139(10) -0.0020(5) 0.0063(7) -0.0022(5)
C15 0.0160(10) 0.0096(7) 0.0130(8) -0.0027(5) 0.0059(6) -0.0035(5)
C16 0.0134(9) 0.0102(6) 0.0119(7) -0.0017(4) 0.0050(5) -0.0035(5)
Br1 0.02484(14) 0.01148(12) 0.02031(13) -0.00012(9) 0.01304(12) -0.00390(9)
Br2 0.01773(16) 0.01377(11) 0.01535(11) -0.00020(8) 0.00951(10) -0.00262(10)
C2 0.0289(16) 0.0181(11) 0.0208(14) -0.0055(7) 0.0163(11) -0.0034(7)
C3 0.0321(14) 0.0152(9) 0.0302(14) -0.0001(8) 0.0178(11) 0.0035(8)
C4 0.0384(18) 0.0318(15) 0.0253(15) -0.0170(10) 0.0158(12) -0.0141(11)
C5 0.040(2) 0.0235(13) 0.033(2) -0.0037(9) 0.0282(17) -0.0022(9)
C21 0.0127(7) 0.0081(6) 0.0104(6) -0.0018(4) 0.0038(5) -0.0006(4)
C22 0.0127(8) 0.0106(7) 0.0120(7) -0.0008(5) 0.0028(5) 0.0012(5)
C23 0.0186(11) 0.0100(9) 0.0146(10) -0.0014(5) 0.0038(6) 0.0008(5)
C24 0.0175(13) 0.0119(11) 0.0136(12) -0.0024(5) 0.0042(6) -0.0007(5)
C25 0.0147(13) 0.0120(12) 0.0128(12) -0.0006(5) 0.0040(6) 0.0003(5)
C26 0.0160(12) 0.0085(9) 0.0126(10) 0.0008(4) 0.0052(6) 0.0016(5)
Br3 0.01378(11) 0.01283(13) 0.01719(12) 0.00169(9) 0.00059(9) 0.00266(9)
Br4 0.01776(13) 0.00941(13) 0.01498(14) 0.00108(10) 0.00196(9) 0.00195(8)
C6 0.0182(9) 0.0120(8) 0.0143(9) -0.0044(5) 0.0033(6) -0.0022(5)
C7 0.0299(12) 0.0103(7) 0.0273(13) -0.0053(7) -0.0052(8) -0.0004(6)
C8 0.0282(13) 0.0260(13) 0.0305(13) -0.0117(9) 0.0162(10) -0.0154(9)
C9 0.0341(17) 0.0256(14) 0.0162(12) -0.0067(7) 0.0029(8) -0.0055(8)
Br1A 0.0633(16) 0.0184(7) 0.0375(12) 0.0019(7) -0.0045(9) -0.0011(8)
Br2A 0.0214(8) 0.0245(8) 0.0203(6) -0.0049(5) 0.0110(5) -0.0055(6)
Br3A 0.0277(10) 0.0176(7) 0.0256(7) 0.0017(5) -0.0018(6) 0.0031(6)
Br4A 0.0576(16) 0.0205(9) 0.0300(11) 0.0054(7) 0.0194(10) 0.0019(9)

loop_
_atom_type_symbol
_atom_type_description
_atom_type_scat_dispersion_real
_atom_type_scat_dispersion_imag
_atom_type_scat_source
C C 0.0033 0.0016 'International Tables Vol C Tables 4.2.6.8 and 6.1.1.4'
H H 0.0000 0.0000 'International Tables Vol C Tables 4.2.6.8 and 6.1.1.4'
N N 0.0061 0.0033 'International Tables Vol C Tables 4.2.6.8 and 6.1.1.4'
Br Br -0.2901 2.4595 'International Tables Vol C Tables 4.2.6.8 and 6.1.1.4'

loop_
_geom_angle_atom_site_label_1
_geom_angle_atom_site_label_2
_geom_angle_atom_site_label_3
_geom_angle
N2 N1 C1 178.6
N1 C1 C11 117.1
N1 C1 C21 115.9
C11 C1 C21 127.0
C12 C11 C16 114.7
C12 C11 C1 122.4
C16 C11 C1 122.9
C13 C12 C11 123.3
C13 C12 Br1 116.6
C11 C12 Br1 120.0
C12 C13 C14 120.6
C13 C14 C15 117.5
C13 C14 C2 123.1
C15 C14 C2 119.4
C16 C15 C14 121.0
C15 C16 C11 122.9
C15 C16 Br2 116.9
C11 C16 Br2 120.3
C5 C2 C14 111.9
C5 C2 C3 108.5
C14 C2 C3 109.3
C5 C2 C4 108.5
C14 C2 C4 109.0
C3 C2 C4 109.6
C22 C21 C26 114.9
C22 C21 C1 122.7
C26 C21 C1 122.4
C23 C22 C21 123.1
C23 C22 Br3 117.0
C21 C22 Br3 119.9
C22 C23 C24 120.6
C23 C24 C25 117.6
C23 C24 C6 122.3
C25 C24 C6 120.0
C26 C25 C24 120.8
C25 C26 C21 122.8
C25 C26 Br4 117.5
C21 C26 Br4 119.7
C24 C6 C7 112.0
C24 C6 C9 109.7
C7 C6 C9 107.8
C24 C6 C8 108.9
C7 C6 C8 109.1
C9 C6 C8 109.4
C21A C1A C11A 138.1(13)
C12A C11A C16A 114.8(9)
C12A C11A C1A 120.4(10)
C16A C11A C1A 124.8(11)
C13A C12A C11A 124.1(10)
C13A C12A Br1A 115.1(8)
C11A C12A Br1A 120.7(8)
C12A C13A C14A 120.2(10)
C13A C14A C15A 116.7(8)
C13A C14A C2A 123.5(8)
C15A C14A C2A 119.7(8)
C16A C15A C14A 120.7(9)
C15A C16A C11A 123.3(10)
C15A C16A Br2A 116.3(8)
C11A C16A Br2A 120.3(7)
C14A C2A C5A 111.0(7)
C14A C2A C4A 110.6(8)
C5A C2A C4A 108.3(10)
C14A C2A C3A 107.0(10)
C5A C2A C3A 107.0(9)
C4A C2A C3A 113.0(9)
C1A C21A C26A 120.3(10)
C1A C21A C22A 125.3(10)
C26A C21A C22A 114.4(8)
C23A C22A C21A 124.4(8)
C23A C22A Br3A 116.5(7)
C21A C22A Br3A 119.0(6)
C22A C23A C24A 120.0(9)
C23A C24A C25A 116.6(7)
C23A C24A C6A 123.7(7)
C25A C24A C6A 119.6(6)
C26A C25A C24A 121.5(7)
C21A C26A C25A 122.6(8)
C21A C26A Br4A 120.7(6)
C25A C26A Br4A 116.6(7)
C24A C6A C8A 108.6(12)
C24A C6A C7A 110.8(8)
C8A C6A C7A 111.3(9)
C24A C6A C9A 110.7(7)
C8A C6A C9A 109.0(8)
C7A C6A C9A 106.4(10)

loop_
_geom_bond_atom_site_label_1
_geom_bond_atom_site_label_2
_geom_bond_distance
N1 N2 1.1374
N1 C1 1.3243
C1 C11 1.4793
C1 C21 1.4802
C11 C12 1.4119
C11 C16 1.4170
C12 C13 1.3984
C12 Br1 1.9095
C13 C14 1.4054
C14 C15 1.4061
C14 C2 1.5414
C15 C16 1.3962
C16 Br2 1.9035
C2 C5 1.5374
C2 C3 1.5502
C2 C4 1.5506
C21 C22 1.4126
C21 C26 1.4150
C22 C23 1.4012
C22 Br3 1.9027
C23 C24 1.4018
C24 C25 1.4098
C24 C6 1.5399
C25 C26 1.3978
C26 Br4 1.8982
C6 C7 1.5423
C6 C9 1.5454
C6 C8 1.5470
N1A N2A 1.03(3)
C1A C21A 1.373(17)
C1A C11A 1.375(17)
C11A C12A 1.366(13)
C11A C16A 1.373(12)
C12A C13A 1.359(13)
C12A Br1A 1.875(11)
C13A C14A 1.381(11)
C14A C15A 1.392(11)
C14A C2A 1.494(12)
C15A C16A 1.355(11)
C16A Br2A 1.863(11)
C2A C5A 1.510(12)
C2A C4A 1.528(13)
C2A C3A 1.550(13)
C21A C26A 1.376(12)
C21A C22A 1.390(12)
C22A C23A 1.377(10)
C22A Br3A 1.844(9)
C23A C24A 1.380(9)
C24A C25A 1.401(10)
C24A C6A 1.484(13)
C25A C26A 1.376(10)
C26A Br4A 1.857(10)
C6A C8A 1.507(13)
C6A C7A 1.522(13)
C6A C9A 1.555(12)

loop_
_geom_torsion_atom_site_label_1
_geom_torsion_atom_site_label_2
_geom_torsion_atom_site_label_3
_geom_torsion_atom_site_label_4
_geom_torsion
N2 N1 C1 C11 155.2
N2 N1 C1 C21 -23.4
N1 C1 C11 C12 -128.0
C21 C1 C11 C12 50.5
N1 C1 C11 C16 49.8
C21 C1 C11 C16 -131.8
C16 C11 C12 C13 1.3
C1 C11 C12 C13 179.2
C16 C11 C12 Br1 -174.9
C1 C11 C12 Br1 3.0
C11 C12 C13 C14 -3.2
Br1 C12 C13 C14 173.1
C12 C13 C14 C15 1.8
C12 C13 C14 C2 -177.8
C13 C14 C15 C16 1.4
C2 C14 C15 C16 -179.1
C14 C15 C16 C11 -3.4
C14 C15 C16 Br2 175.5
C12 C11 C16 C15 2.0
C1 C11 C16 C15 -175.9
C12 C11 C16 Br2 -176.8
C1 C11 C16 Br2 5.2
C13 C14 C2 C5 -2.1
C15 C14 C2 C5 178.4
C13 C14 C2 C3 -122.4
C15 C14 C2 C3 58.1
C13 C14 C2 C4 117.8
C15 C14 C2 C4 -61.7
N1 C1 C21 C22 49.6
C11 C1 C21 C22 -128.9
N1 C1 C21 C26 -129.9
C11 C1 C21 C26 51.6
C26 C21 C22 C23 2.5
C1 C21 C22 C23 -177.0
C26 C21 C22 Br3 -174.2
C1 C21 C22 Br3 6.2
C21 C22 C23 C24 -3.7
Br3 C22 C23 C24 173.2
C22 C23 C24 C25 1.4
C22 C23 C24 C6 -177.2
C23 C24 C25 C26 1.6
C6 C24 C25 C26 -179.6
C24 C25 C26 C21 -2.8
C24 C25 C26 Br4 175.4
C22 C21 C26 C25 0.7
C1 C21 C26 C25 -179.8
C22 C21 C26 Br4 -177.4
C1 C21 C26 Br4 2.1
C23 C24 C6 C7 -10.6
C25 C24 C6 C7 170.7
C23 C24 C6 C9 -130.3
C25 C24 C6 C9 51.1
C23 C24 C6 C8 110.1
C25 C24 C6 C8 -68.6
C21A C1A C11A C12A 51(2)
C21A C1A C11A C16A -128.6(17)
C16A C11A C12A C13A 2.9(11)
C1A C11A C12A C13A -177.1(12)
C16A C11A C12A Br1A -174.0(9)
C1A C11A C12A Br1A 6.0(12)
C11A C12A C13A C14A -1.7(13)
Br1A C12A C13A C14A 175.4(10)
C12A C13A C14A C15A -0.5(18)
C12A C13A C14A C2A -177.5(11)
C13A C14A C15A C16A 1(2)
C2A C14A C15A C16A 178.4(12)
C14A C15A C16A C11A 0(2)
C14A C15A C16A Br2A 176.5(10)
C12A C11A C16A C15A -2.1(16)
C1A C11A C16A C15A 177.9(13)
C12A C11A C16A Br2A -178.4(7)
C1A C11A C16A Br2A 1.6(17)
C13A C14A C2A C5A -6.1(18)
C15A C14A C2A C5A 177.0(13)
C13A C14A C2A C4A 114.1(13)
C15A C14A C2A C4A -62.8(15)
C13A C14A C2A C3A -122.4(13)
C15A C14A C2A C3A 60.6(15)
C11A C1A C21A C26A 51(2)
C11A C1A C21A C22A -128.9(16)
C1A C21A C22A C23A 178.8(12)
C26A C21A C22A C23A -1.3(11)
C1A C21A C22A Br3A 2.5(13)
C26A C21A C22A Br3A -177.7(9)
C21A C22A C23A C24A -3.5(11)
Br3A C22A C23A C24A 173.0(8)
C22A C23A C24A C25A 3.6(14)
C22A C23A C24A C6A -174.5(9)
C23A C24A C25A C26A 1.0(17)
C6A C24A C25A C26A 179.1(11)
C1A C21A C26A C25A -174.1(13)
C22A C21A C26A C25A 6.1(16)
C1A C21A C26A Br4A 2.2(17)
C22A C21A C26A Br4A -177.6(7)
C24A C25A C26A C21A -6(2)
C24A C25A C26A Br4A 177.4(9)
C23A C24A C6A C8A 112.0(12)
C25A C24A C6A C8A -66.0(13)
C23A C24A C6A C7A -10.6(15)
C25A C24A C6A C7A 171.4(11)
C23A C24A C6A C9A -128.4(10)
C25A C24A C6A C9A 53.6(13)
